data_1563558
loop_
_publ_author_name
'Varela, Kaitlyn'
'Arman, Hadi D.'
'Yoshimoto, Francis K.'

_publ_section_title
;
 Synthesis of [15,15,15-2H3]-Dihydroartemisinic Acid and Isotope Studies
 Support a Mixed Mechanism in the Endoperoxide Formation to Artemisinin
;
_journal_name_full 'Journal of Natural Products'
_journal_paper_doi 10.1021/acs.jnatprod.1c00246
_journal_year 2021
_chemical_absolute_configuration ad
_chemical_formula_moiety 'C15 H24 O2'
_chemical_formula_sum 'C15 H24 O2'
_chemical_formula_weight 236.34
_space_group_crystal_system orthorhombic
_space_group_IT_number 19
_space_group_name_Hall 'P 2ac 2ab'
_space_group_name_H-M_alt 'P 21 21 21'
_atom_sites_solution_hydrogens mixed
_atom_sites_solution_primary dual
_audit_creation_date 2021-04-21
_audit_creation_method
;
Olex2 1.3
(compiled 2020.11.12 svn.r5f609507 for OlexSys, GUI svn.r6272)
;
_cell_angle_alpha 90
_cell_angle_beta 90
_cell_angle_gamma 90
_cell_formula_units_Z 4
_cell_length_a 6.24107(9)
_cell_length_b 8.21018(12)
_cell_length_c 26.5277(5)
_cell_measurement_reflns_used 5553
_cell_measurement_temperature 99.99(10)
_cell_measurement_theta_max 74.9580
_cell_measurement_theta_min 3.3190
_cell_volume 1359.29(4)
_computing_cell_refinement 'CrysAlisPro 1.171.40.63a (Rigaku OD, 2019)'
_computing_data_collection 'CrysAlisPro 1.171.40.63a (Rigaku OD, 2019)'
_computing_data_reduction 'CrysAlisPro 1.171.40.63a (Rigaku OD, 2019)'
_computing_molecular_graphics 'Olex2 1.3 (Dolomanov et al., 2009)'
_computing_publication_material 'Olex2 1.3 (Dolomanov et al., 2009)'
_computing_structure_refinement 'SHELXL 2014/7 (Sheldrick, 2015)'
_computing_structure_solution 'SHELXT  (Sheldrick, 2015)'
_diffrn_ambient_environment N~2~
_diffrn_ambient_temperature 99.99(10)
_diffrn_detector 'Hybrid Pixel Array Detector'
_diffrn_detector_area_resol_mean 10.0000
_diffrn_detector_type HyPix
_diffrn_measured_fraction_theta_full 0.998
_diffrn_measured_fraction_theta_max 0.944
_diffrn_measurement_details
;
List of Runs (angles in degrees, time in seconds):

  # Type    Start    End  Width  t~exp~   \w     \q     \k     \f   Frames
--------------------------------------------------------------------------
  1  \w   -162.00 -16.00   0.50    0.12    --  -88.50  -1.00  36.00  292
  2  \w    -91.00 -17.00   0.50    0.12    --  -88.50 132.00 -58.00  148
  3  \w   -120.00 -83.00   0.50    0.05    --  -46.87 -57.00 -30.00   74
  4  \w    -43.00  27.00   0.50    0.05    --  -46.87  37.00 150.00  140
  5  \w    -30.00  29.00   0.50    0.05    --  -46.87  19.00  90.00  118
  6  \w     83.00 120.00   0.50    0.05    --   46.87  57.00 -60.00   74
  7  \w     41.00 102.00   0.50    0.05    --   46.87-136.00 144.00  122
  8  \w   -160.00-100.00   0.50    0.12    --  -88.50 -94.00-120.00  120
  9  \w     34.00  71.00   0.50    0.12    --  106.69 -61.00  30.00   74
 10  \w     34.00  71.00   0.50    0.12    --  106.69 -61.00   0.00   74
 11  \w     34.00 105.00   0.50    0.12    --  106.69 -94.00 -30.00  142
 12  \w     41.00 120.00   0.50    0.12    --  106.69-136.00 144.00  158
 13  \w   -121.00 -32.00   0.50    0.05    --  -46.87 -37.00   0.00  178
 14  \w   -121.00 -96.00   0.50    0.05    --  -46.87 -37.00-120.00   50
 15  \w   -121.00 -32.00   0.50    0.05    --  -46.87 -37.00 150.00  178
;
_diffrn_measurement_device 'four-circle diffractometer'
_diffrn_measurement_device_type 'XtaLAB Synergy, Dualflex, HyPix'
_diffrn_measurement_method '\w scans'
_diffrn_orient_matrix_type 'CrysAlisPro convention (1999,Acta A55,543-557)'
_diffrn_orient_matrix_UB_11 -0.0026191000
_diffrn_orient_matrix_UB_12 0.1873189000
_diffrn_orient_matrix_UB_13 -0.0033354000
_diffrn_orient_matrix_UB_21 0.0031956000
_diffrn_orient_matrix_UB_22 -0.0107697000
_diffrn_orient_matrix_UB_23 -0.0579554000
_diffrn_orient_matrix_UB_31 -0.2468852000
_diffrn_orient_matrix_UB_32 -0.0021675000
_diffrn_orient_matrix_UB_33 -0.0006931000
_diffrn_radiation_monochromator mirror
_diffrn_radiation_probe x-ray
_diffrn_radiation_type 'Cu K\a'
_diffrn_radiation_wavelength 1.54184
_diffrn_reflns_av_R_equivalents 0.0325
_diffrn_reflns_av_unetI/netI 0.0267
_diffrn_reflns_Laue_measured_fraction_full 0.998
_diffrn_reflns_Laue_measured_fraction_max 0.944
_diffrn_reflns_limit_h_max 4
_diffrn_reflns_limit_h_min -7
_diffrn_reflns_limit_k_max 9
_diffrn_reflns_limit_k_min -8
_diffrn_reflns_limit_l_max 31
_diffrn_reflns_limit_l_min -33
_diffrn_reflns_number 9206
_diffrn_reflns_point_group_measured_fraction_full 0.976
_diffrn_reflns_point_group_measured_fraction_max 0.911
_diffrn_reflns_theta_full 67.684
_diffrn_reflns_theta_max 76.179
_diffrn_reflns_theta_min 3.332
_diffrn_source 'micro-focus sealed X-ray tube'
_diffrn_source_type 'PhotonJet (Cu) X-ray Source'
_exptl_absorpt_coefficient_mu 0.580
_exptl_absorpt_correction_T_max 1.000
_exptl_absorpt_correction_T_min 0.703
_exptl_absorpt_correction_type gaussian
_exptl_absorpt_process_details
;
CrysAlisPro 1.171.40.63a (Rigaku Oxford Diffraction, 2019)
Numerical absorption correction based on gaussian integration over
			a multifaceted crystal model
Empirical absorption correction using spherical harmonics,
 implemented in SCALE3 ABSPACK scaling algorithm.
;
_exptl_crystal_colour 'clear colourless'
_exptl_crystal_colour_lustre clear
_exptl_crystal_colour_primary colourless
_exptl_crystal_density_diffrn 1.155
_exptl_crystal_description block
_exptl_crystal_F_000 520
_exptl_crystal_size_max 0.216
_exptl_crystal_size_mid 0.171
_exptl_crystal_size_min 0.076
_refine_diff_density_max 0.170
_refine_diff_density_min -0.151
_refine_diff_density_rms 0.032
_refine_ls_abs_structure_details
;
 Flack x determined using 926 quotients [(I+)-(I-)]/[(I+)+(I-)]
 (Parsons, Flack and Wagner, Acta Cryst. B69 (2013) 249-259).
;
_refine_ls_abs_structure_Flack 0.09(11)
_refine_ls_extinction_coef 0.0023(5)
_refine_ls_extinction_expression Fc^*^=kFc[1+0.001xFc^2^\l^3^/sin(2\q)]^-1/4^
_refine_ls_extinction_method 'SHELXL-2014/7 (Sheldrick 2014'
_refine_ls_goodness_of_fit_ref 1.014
_refine_ls_hydrogen_treatment mixed
_refine_ls_matrix_type full
_refine_ls_number_parameters 161
_refine_ls_number_reflns 2578
_refine_ls_number_restraints 0
_refine_ls_restrained_S_all 1.014
_refine_ls_R_factor_all 0.0320
_refine_ls_R_factor_gt 0.0304
_refine_ls_shift/su_max 0.000
_refine_ls_shift/su_mean 0.000
_refine_ls_structure_factor_coef Fsqd
_refine_ls_weighting_details 'w=1/[\s^2^(Fo^2^)+(0.0463P)^2^+0.1798P] where P=(Fo^2^+2Fc^2^)/3'
_refine_ls_weighting_scheme calc
_refine_ls_wR_factor_gt 0.0780
_refine_ls_wR_factor_ref 0.0795
_reflns_Friedel_coverage 0.633
_reflns_Friedel_fraction_full 0.943
_reflns_Friedel_fraction_max 0.862
_reflns_number_gt 2454
_reflns_number_total 2578
_reflns_threshold_expression 'I > 2\s(I)'
_cod_data_source_file np1c00246_si_006.cif
_cod_data_source_block hpd206
_cod_database_code 1563558
_shelx_shelxl_version_number 2014/7
_chemical_oxdiff_formula 'C H O'
_chemical_oxdiff_usercomment 'Dihydroartemisinic acid'
_shelx_space_group_comment
;
The symmetry employed for this shelxl refinement is uniquely defined
by the following loop, which should always be used as a source of
symmetry information in preference to the above space-group names.
They are only intended as comments.
;
_shelx_estimated_absorpt_t_max 0.957
_shelx_estimated_absorpt_t_min 0.885
_reflns_odcompleteness_completeness 99.93
_reflns_odcompleteness_iscentric 1
_reflns_odcompleteness_theta 66.97
_olex2_refinement_description
;
1. Fixed Uiso
 At 1.2 times of:
  All C(H) groups, All C(H,H) groups
 At 1.5 times of:
  All C(H,H,H) groups, All C(H,H,H,H) groups
2.a Ternary CH refined with riding coordinates:
 C6(H6), C10(H10), C7(H7), C11(H11), C1(H1)
2.b Secondary CH2 refined with riding coordinates:
 C8(H8A,H8B), C3(H3A,H3B), C2(H2A,H2B), C9(H9A,H9B)
2.c Aromatic/amide H refined with riding coordinates:
 C5(H5)
2.d Idealised Me refined as rotating group:
 C14(H14A,H14B,H14C), C12(H12A,H12B,H12C), C15(H15A,H15B,H15C)
;
_olex2_exptl_crystal_mounting_method 'nylon loop'
_olex2_submission_special_instructions 'No special instructions were received'
_oxdiff_exptl_absorpt_empirical_details
;
Empirical correction (ABSPACK) includes:
- Absorption correction using spherical harmonics
- Frame scaling
;
_oxdiff_exptl_absorpt_empirical_full_max 1.424
_oxdiff_exptl_absorpt_empirical_full_min 0.816

loop_
_space_group_symop_operation_xyz
'x, y, z'
'-x+1/2, -y, z+1/2'
'x+1/2, -y+1/2, -z'
'-x, y+1/2, -z+1/2'

loop_
_atom_site_label
_atom_site_type_symbol
_atom_site_fract_x
_atom_site_fract_y
_atom_site_fract_z
_atom_site_U_iso_or_equiv
_atom_site_adp_type
_atom_site_occupancy
_atom_site_site_symmetry_order
_atom_site_calc_flag
_atom_site_refinement_flags_posn
_atom_site_refinement_flags_adp
_atom_site_refinement_flags_occupancy
_atom_site_disorder_assembly
_atom_site_disorder_group
O1 O 0.8998(2) 0.22448(16) 0.03017(5) 0.0283(3) Uani 1 1 d . . . . .
O2 O 1.19532(19) 0.35238(15) 0.05597(5) 0.0242(3) Uani 1 1 d . . . . .
C6 C 0.5867(3) 0.55753(19) 0.14027(6) 0.0173(3) Uani 1 1 d . . . . .
H6 H 0.5024 0.4614 0.1522 0.021 Uiso 1 1 calc R U . . .
C5 C 0.7182(3) 0.6158(2) 0.18450(6) 0.0194(3) Uani 1 1 d . . . . .
H5 H 0.8504 0.5622 0.1908 0.023 Uiso 1 1 calc R U . . .
C8 C 0.8294(3) 0.6446(2) 0.06901(6) 0.0195(3) Uani 1 1 d . . . . .
H8A H 0.9291 0.6988 0.0927 0.023 Uiso 1 1 calc R U . . .
H8B H 0.9135 0.6057 0.0397 0.023 Uiso 1 1 calc R U . . .
C10 C 0.5280(3) 0.8308(2) 0.09530(6) 0.0195(4) Uani 1 1 d . . . . .
H10 H 0.6271 0.8883 0.1190 0.023 Uiso 1 1 calc R U . . .
C3 C 0.4555(3) 0.8287(2) 0.20877(7) 0.0255(4) Uani 1 1 d . . . . .
H3A H 0.4875 0.9401 0.1966 0.031 Uiso 1 1 calc R U . . .
H3B H 0.3832 0.8383 0.2419 0.031 Uiso 1 1 calc R U . . .
C7 C 0.7235(3) 0.49944(19) 0.09516(6) 0.0163(3) Uani 1 1 d . . . . .
H7 H 0.6230 0.4492 0.0702 0.020 Uiso 1 1 calc R U . . .
C2 C 0.3046(3) 0.7456(2) 0.17160(6) 0.0234(4) Uani 1 1 d . . . . .
H2A H 0.1897 0.8225 0.1618 0.028 Uiso 1 1 calc R U . . .
H2B H 0.2367 0.6506 0.1881 0.028 Uiso 1 1 calc R U . . .
C11 C 0.8901(3) 0.36752(19) 0.10926(6) 0.0179(3) Uani 1 1 d . . . . .
H11 H 1.0030 0.4180 0.1310 0.022 Uiso 1 1 calc R U . . .
C14 C 0.3619(3) 0.9542(2) 0.07698(7) 0.0267(4) Uani 1 1 d . . . . .
H14A H 0.2511 0.8977 0.0575 0.040 Uiso 1 1 calc R U . . .
H14B H 0.4320 1.0358 0.0557 0.040 Uiso 1 1 calc R U . . .
H14C H 0.2960 1.0080 0.1061 0.040 Uiso 1 1 calc R U . . .
C1 C 0.4237(3) 0.68877(19) 0.12420(6) 0.0186(3) Uani 1 1 d . . . . .
H1 H 0.3169 0.6362 0.1013 0.022 Uiso 1 1 calc R U . . .
C13 C 0.9932(3) 0.30717(19) 0.06104(6) 0.0191(3) Uani 1 1 d . . . . .
C9 C 0.6616(3) 0.7665(2) 0.05124(6) 0.0217(4) Uani 1 1 d . . . . .
H9A H 0.5659 0.7134 0.0264 0.026 Uiso 1 1 calc R U . . .
H9B H 0.7337 0.8588 0.0343 0.026 Uiso 1 1 calc R U . . .
C12 C 0.7921(3) 0.2225(2) 0.13741(6) 0.0246(4) Uani 1 1 d . . . . .
H12A H 0.7455 0.2575 0.1710 0.037 Uiso 1 1 calc R U . . .
H12B H 0.8995 0.1361 0.1407 0.037 Uiso 1 1 calc R U . . .
H12C H 0.6687 0.1811 0.1185 0.037 Uiso 1 1 calc R U . . .
C4 C 0.6630(3) 0.7364(2) 0.21537(6) 0.0234(4) Uani 1 1 d . . . . .
C15 C 0.8028(3) 0.7892(3) 0.25854(7) 0.0363(5) Uani 1 1 d . . . . .
H15A H 0.9339 0.7236 0.2589 0.054 Uiso 1 1 calc R U . . .
H15B H 0.7254 0.7741 0.2903 0.054 Uiso 1 1 calc R U . . .
H15C H 0.8401 0.9044 0.2545 0.054 Uiso 1 1 calc R U . . .
H2 H 1.246(4) 0.316(3) 0.0252(11) 0.054 Uiso 1 1 d . U . . .

loop_
_atom_site_aniso_label
_atom_site_aniso_U_11
_atom_site_aniso_U_22
_atom_site_aniso_U_33
_atom_site_aniso_U_23
_atom_site_aniso_U_13
_atom_site_aniso_U_12
O1 0.0295(7) 0.0301(7) 0.0253(6) -0.0107(5) -0.0056(5) 0.0003(6)
O2 0.0218(6) 0.0262(6) 0.0245(6) -0.0080(5) 0.0034(5) 0.0004(5)
C6 0.0164(7) 0.0158(7) 0.0195(8) 0.0002(6) 0.0006(6) -0.0023(6)
C5 0.0178(8) 0.0221(8) 0.0181(8) 0.0014(6) 0.0008(6) 0.0002(7)
C8 0.0197(8) 0.0201(8) 0.0186(7) 0.0025(6) 0.0027(6) 0.0006(7)
C10 0.0189(8) 0.0183(8) 0.0212(8) 0.0006(6) -0.0013(6) 0.0011(7)
C3 0.0279(9) 0.0267(9) 0.0220(8) -0.0054(7) 0.0045(7) 0.0035(7)
C7 0.0166(7) 0.0151(7) 0.0174(7) -0.0014(6) -0.0015(6) 0.0000(6)
C2 0.0196(8) 0.0240(9) 0.0265(9) -0.0005(7) 0.0039(7) 0.0015(7)
C11 0.0186(7) 0.0172(8) 0.0179(7) -0.0015(6) -0.0027(6) -0.0010(7)
C14 0.0279(10) 0.0241(9) 0.0280(9) 0.0015(7) -0.0013(7) 0.0080(8)
C1 0.0153(7) 0.0192(8) 0.0212(8) -0.0025(6) 0.0002(6) 0.0007(6)
C13 0.0212(8) 0.0159(7) 0.0202(8) 0.0002(6) -0.0035(7) 0.0040(6)
C9 0.0247(8) 0.0202(8) 0.0201(8) 0.0036(6) 0.0006(7) 0.0032(7)
C12 0.0289(9) 0.0192(8) 0.0256(9) 0.0028(7) 0.0013(7) 0.0013(7)
C4 0.0240(8) 0.0278(9) 0.0184(8) -0.0018(7) 0.0014(7) -0.0013(8)
C15 0.0358(11) 0.0465(12) 0.0267(9) -0.0142(9) -0.0040(8) 0.0063(10)

loop_
_atom_type_symbol
_atom_type_description
_atom_type_scat_dispersion_real
_atom_type_scat_dispersion_imag
_atom_type_scat_source
C C 0.0181 0.0091 'International Tables Vol C Tables 4.2.6.8 and 6.1.1.4'
H H 0.0000 0.0000 'International Tables Vol C Tables 4.2.6.8 and 6.1.1.4'
O O 0.0492 0.0322 'International Tables Vol C Tables 4.2.6.8 and 6.1.1.4'

loop_
_exptl_crystal_face_index_h
_exptl_crystal_face_index_k
_exptl_crystal_face_index_l
_exptl_crystal_face_perp_dist
-4 0 0 0.1066
0 -1 17 0.0823
4 0 7 0.0904
0 1 -17 0.0692
-4 -1 0 0.1076
0 -5 1 0.0357
4 0 0 0.0991
0 5 -1 0.0356

loop_
_geom_angle_atom_site_label_1
_geom_angle_atom_site_label_2
_geom_angle_atom_site_label_3
_geom_angle
_geom_angle_site_symmetry_1
_geom_angle_site_symmetry_3
_geom_angle_publ_flag
C13 O2 H2 108.8(16) . . ?
C5 C6 H6 106.9 . . ?
C5 C6 C7 113.55(12) . . ?
C5 C6 C1 110.61(13) . . ?
C7 C6 H6 106.9 . . ?
C1 C6 H6 106.9 . . ?
C1 C6 C7 111.47(13) . . ?
C6 C5 H5 117.5 . . ?
C4 C5 C6 125.03(15) . . ?
C4 C5 H5 117.5 . . ?
H8A C8 H8B 108.1 . . ?
C7 C8 H8A 109.5 . . ?
C7 C8 H8B 109.5 . . ?
C9 C8 H8A 109.5 . . ?
C9 C8 H8B 109.5 . . ?
C9 C8 C7 110.82(13) . . ?
C14 C10 H10 107.8 . . ?
C14 C10 C1 111.91(14) . . ?
C14 C10 C9 110.82(14) . . ?
C1 C10 H10 107.8 . . ?
C9 C10 H10 107.8 . . ?
C9 C10 C1 110.44(13) . . ?
H3A C3 H3B 107.9 . . ?
C2 C3 H3A 109.1 . . ?
C2 C3 H3B 109.1 . . ?
C4 C3 H3A 109.1 . . ?
C4 C3 H3B 109.1 . . ?
C4 C3 C2 112.32(14) . . ?
C6 C7 H7 107.0 . . ?
C6 C7 C11 113.58(12) . . ?
C8 C7 C6 110.45(13) . . ?
C8 C7 H7 107.0 . . ?
C8 C7 C11 111.41(13) . . ?
C11 C7 H7 107.0 . . ?
C3 C2 H2A 109.3 . . ?
C3 C2 H2B 109.3 . . ?
C3 C2 C1 111.53(14) . . ?
H2A C2 H2B 108.0 . . ?
C1 C2 H2A 109.3 . . ?
C1 C2 H2B 109.3 . . ?
C7 C11 H11 108.8 . . ?
C13 C11 C7 108.07(12) . . ?
C13 C11 H11 108.8 . . ?
C13 C11 C12 109.07(13) . . ?
C12 C11 C7 113.17(13) . . ?
C12 C11 H11 108.8 . . ?
C10 C14 H14A 109.5 . . ?
C10 C14 H14B 109.5 . . ?
C10 C14 H14C 109.5 . . ?
H14A C14 H14B 109.5 . . ?
H14A C14 H14C 109.5 . . ?
H14B C14 H14C 109.5 . . ?
C6 C1 H1 107.8 . . ?
C10 C1 C6 112.82(13) . . ?
C10 C1 H1 107.8 . . ?
C2 C1 C6 107.80(13) . . ?
C2 C1 C10 112.51(14) . . ?
C2 C1 H1 107.8 . . ?
O1 C13 O2 123.14(15) . . ?
O1 C13 C11 123.31(15) . . ?
O2 C13 C11 113.55(14) . . ?
C8 C9 C10 111.41(13) . . ?
C8 C9 H9A 109.3 . . ?
C8 C9 H9B 109.3 . . ?
C10 C9 H9A 109.3 . . ?
C10 C9 H9B 109.3 . . ?
H9A C9 H9B 108.0 . . ?
C11 C12 H12A 109.5 . . ?
C11 C12 H12B 109.5 . . ?
C11 C12 H12C 109.5 . . ?
H12A C12 H12B 109.5 . . ?
H12A C12 H12C 109.5 . . ?
H12B C12 H12C 109.5 . . ?
C5 C4 C3 121.59(15) . . ?
C5 C4 C15 122.26(16) . . ?
C15 C4 C3 116.15(15) . . ?
C4 C15 H15A 109.5 . . ?
C4 C15 H15B 109.5 . . ?
C4 C15 H15C 109.5 . . ?
H15A C15 H15B 109.5 . . ?
H15A C15 H15C 109.5 . . ?
H15B C15 H15C 109.5 . . ?

loop_
_geom_bond_atom_site_label_1
_geom_bond_atom_site_label_2
_geom_bond_distance
_geom_bond_site_symmetry_2
_geom_bond_publ_flag
O1 C13 1.213(2) . ?
O2 C13 1.322(2) . ?
O2 H2 0.93(3) . ?
C6 H6 1.0000 . ?
C6 C5 1.509(2) . ?
C6 C7 1.546(2) . ?
C6 C1 1.542(2) . ?
C5 H5 0.9500 . ?
C5 C4 1.330(2) . ?
C8 H8A 0.9900 . ?
C8 H8B 0.9900 . ?
C8 C7 1.529(2) . ?
C8 C9 1.523(2) . ?
C10 H10 1.0000 . ?
C10 C14 1.529(2) . ?
C10 C1 1.540(2) . ?
C10 C9 1.530(2) . ?
C3 H3A 0.9900 . ?
C3 H3B 0.9900 . ?
C3 C2 1.525(2) . ?
C3 C4 1.511(2) . ?
C7 H7 1.0000 . ?
C7 C11 1.547(2) . ?
C2 H2A 0.9900 . ?
C2 H2B 0.9900 . ?
C2 C1 1.533(2) . ?
C11 H11 1.0000 . ?
C11 C13 1.515(2) . ?
C11 C12 1.533(2) . ?
C14 H14A 0.9800 . ?
C14 H14B 0.9800 . ?
C14 H14C 0.9800 . ?
C1 H1 1.0000 . ?
C9 H9A 0.9900 . ?
C9 H9B 0.9900 . ?
C12 H12A 0.9800 . ?
C12 H12B 0.9800 . ?
C12 H12C 0.9800 . ?
C4 C15 1.503(2) . ?
C15 H15A 0.9800 . ?
C15 H15B 0.9800 . ?
C15 H15C 0.9800 . ?

loop_
_geom_torsion_atom_site_label_1
_geom_torsion_atom_site_label_2
_geom_torsion_atom_site_label_3
_geom_torsion_atom_site_label_4
_geom_torsion
_geom_torsion_site_symmetry_1
_geom_torsion_site_symmetry_2
_geom_torsion_site_symmetry_3
_geom_torsion_site_symmetry_4
_geom_torsion_publ_flag
C6 C5 C4 C3 0.3(3) . . . . ?
C6 C5 C4 C15 -179.47(16) . . . . ?
C6 C7 C11 C13 173.19(13) . . . . ?
C6 C7 C11 C12 52.29(17) . . . . ?
C5 C6 C7 C8 -71.76(16) . . . . ?
C5 C6 C7 C11 54.25(17) . . . . ?
C5 C6 C1 C10 75.27(16) . . . . ?
C5 C6 C1 C2 -49.57(17) . . . . ?
C8 C7 C11 C13 -61.32(16) . . . . ?
C8 C7 C11 C12 177.78(14) . . . . ?
C3 C2 C1 C6 64.18(17) . . . . ?
C3 C2 C1 C10 -60.85(17) . . . . ?
C7 C6 C5 C4 145.68(16) . . . . ?
C7 C6 C1 C10 -52.07(17) . . . . ?
C7 C6 C1 C2 -176.92(12) . . . . ?
C7 C8 C9 C10 59.42(18) . . . . ?
C7 C11 C13 O1 -70.56(19) . . . . ?
C7 C11 C13 O2 109.86(15) . . . . ?
C2 C3 C4 C5 12.1(2) . . . . ?
C2 C3 C4 C15 -168.14(15) . . . . ?
C14 C10 C1 C6 176.54(14) . . . . ?
C14 C10 C1 C2 -61.23(18) . . . . ?
C14 C10 C9 C8 179.45(14) . . . . ?
C1 C6 C5 C4 19.5(2) . . . . ?
C1 C6 C7 C8 53.98(16) . . . . ?
C1 C6 C7 C11 179.98(13) . . . . ?
C1 C10 C9 C8 -55.95(17) . . . . ?
C9 C8 C7 C6 -57.77(17) . . . . ?
C9 C8 C7 C11 175.01(13) . . . . ?
C9 C10 C1 C6 52.56(17) . . . . ?
C9 C10 C1 C2 174.79(13) . . . . ?
C12 C11 C13 O1 52.9(2) . . . . ?
C12 C11 C13 O2 -126.72(15) . . . . ?
C4 C3 C2 C1 -44.60(19) . . . . ?

loop_
_exptl_oxdiff_crystal_face_indexfrac_h
_exptl_oxdiff_crystal_face_indexfrac_k
_exptl_oxdiff_crystal_face_indexfrac_l
_exptl_oxdiff_crystal_face_x
_exptl_oxdiff_crystal_face_y
_exptl_oxdiff_crystal_face_z
-4.0489 -0.0951 0.2316 -0.0080 -0.0253 0.9996
-0.0950 -0.9476 16.9457 -0.2338 -0.9722 0.0138
3.6852 -0.3200 7.0744 -0.0932 -0.3948 -0.9140
0.1124 0.9478 -16.9436 0.2338 0.9721 -0.0181
-3.9980 -0.8477 -0.1612 -0.1478 0.0057 0.9890
-0.3426 -5.3078 0.5091 -0.9951 0.0266 0.0957
4.0464 0.2090 0.2280 0.0278 -0.0025 -0.9996
0.1312 5.3240 -0.5237 0.9987 -0.0266 -0.0436
